data_7704805
loop_
_publ_author_name
'Arici, M\"ursel'
'Alp Arici, Tu\(gba'
'Demiral, Hakan'
'Ta\,s, Murat'
'Ye\,silel, Okan Zafer'

_publ_section_title
;
 A porous Zn(ii)-coordination polymer based on a tetracarboxylic acid
 exhibiting selective CO<sub>2</sub> adsorption and iodine uptake.
;
_journal_issue 31
_journal_name_full 'Dalton transactions (Cambridge, England : 2003)'
_journal_page_first 10824
_journal_page_last 10831
_journal_paper_doi 10.1039/d0dt01875a
_journal_volume 49
_journal_year 2020
_chemical_formula_moiety 'C15 H14 N3 O4 Zn, I0.31'
_chemical_formula_sum 'C15 H14 I0.31 N3 O4 Zn'
_chemical_formula_weight 404.84
_space_group_crystal_system monoclinic
_space_group_IT_number 15
_space_group_name_Hall '-C 2yc'
_space_group_name_H-M_alt 'C 1 2/c 1'
_atom_sites_solution_hydrogens geom
_audit_creation_date 2020-05-23
_audit_creation_method
;
Olex2 1.2
(compiled 2018.05.29 svn.r3508 for OlexSys, GUI svn.r5506)
;
_audit_update_record
;
2020-05-23 deposited with the CCDC.	2020-07-08 downloaded from the CCDC.
;
_cell_angle_alpha 90
_cell_angle_beta 119.807(4)
_cell_angle_gamma 90
_cell_formula_units_Z 8
_cell_length_a 27.635(3)
_cell_length_b 9.8134(10)
_cell_length_c 15.5781(15)
_cell_measurement_reflns_used 4561
_cell_measurement_temperature 293(2)
_cell_measurement_theta_max 26.37
_cell_measurement_theta_min 3.01
_cell_volume 3665.8(7)
_computing_cell_refinement 'Bruker SAINT'
_computing_data_collection 'Bruker APEX2'
_computing_data_reduction 'Bruker SAINT'
_computing_molecular_graphics 'Olex2 (Dolomanov et al., 2009)'
_computing_publication_material 'Olex2 (Dolomanov et al., 2009)'
_computing_structure_refinement 'ShelXL (Sheldrick, 2015)'
_diffrn_ambient_temperature 293(2)
_diffrn_measured_fraction_theta_full 0.966
_diffrn_measured_fraction_theta_max 0.955
_diffrn_measurement_device_type 'Bruker APEX-II CCD'
_diffrn_measurement_method '\f and \w scans'
_diffrn_radiation_type MoK\a
_diffrn_radiation_wavelength 0.71073
_diffrn_reflns_av_R_equivalents 0.0522
_diffrn_reflns_av_unetI/netI 0.0651
_diffrn_reflns_Laue_measured_fraction_full 0.966
_diffrn_reflns_Laue_measured_fraction_max 0.955
_diffrn_reflns_limit_h_max 30
_diffrn_reflns_limit_h_min -34
_diffrn_reflns_limit_k_max 12
_diffrn_reflns_limit_k_min -12
_diffrn_reflns_limit_l_max 19
_diffrn_reflns_limit_l_min -17
_diffrn_reflns_number 11721
_diffrn_reflns_point_group_measured_fraction_full 0.966
_diffrn_reflns_point_group_measured_fraction_max 0.955
_diffrn_reflns_theta_full 25.242
_diffrn_reflns_theta_max 26.440
_diffrn_reflns_theta_min 2.928
_diffrn_standards_number 0
_exptl_absorpt_coefficient_mu 1.880
_exptl_absorpt_correction_T_max 0.7454
_exptl_absorpt_correction_T_min 0.5424
_exptl_crystal_colour brown
_exptl_crystal_colour_primary brown
_exptl_crystal_density_diffrn 1.467
_exptl_crystal_description prism
_exptl_crystal_F_000 1627
_exptl_crystal_size_max 0.09
_exptl_crystal_size_mid 0.07
_exptl_crystal_size_min 0.06
_refine_diff_density_max 1.243
_refine_diff_density_min -0.895
_refine_diff_density_rms 0.172
_refine_ls_extinction_coef 0.0019(4)
_refine_ls_extinction_expression Fc^*^=kFc[1+0.001xFc^2^\l^3^/sin(2\q)]^-1/4^
_refine_ls_extinction_method 'SHELXL-2014/7 (Sheldrick 2014'
_refine_ls_goodness_of_fit_ref 1.282
_refine_ls_hydrogen_treatment constr
_refine_ls_matrix_type full
_refine_ls_number_parameters 252
_refine_ls_number_reflns 3622
_refine_ls_number_restraints 1
_refine_ls_restrained_S_all 1.282
_refine_ls_R_factor_all 0.1141
_refine_ls_R_factor_gt 0.0981
_refine_ls_shift/su_max 0.000
_refine_ls_shift/su_mean 0.000
_refine_ls_structure_factor_coef Fsqd
_refine_ls_weighting_details 'w=1/[\s^2^(Fo^2^)+141.9378P] where P=(Fo^2^+2Fc^2^)/3'
_refine_ls_weighting_scheme calc
_refine_ls_wR_factor_gt 0.2334
_refine_ls_wR_factor_ref 0.2411
_reflns_Friedel_coverage 0.000
_reflns_number_gt 3025
_reflns_number_total 3622
_reflns_threshold_expression 'I > 2\s(I)'
_cod_data_source_file d0dt01875a2.cif
_cod_data_source_block mursel73_0m_a
_cod_depositor_comments 'Adding full bibliography for 7704804--7704806.cif.'
_cod_original_cell_volume 3665.7(7)
_cod_database_code 7704805
_shelx_shelxl_version_number 2014/7
_shelx_space_group_comment
;
The symmetry employed for this shelxl refinement is uniquely defined
by the following loop, which should always be used as a source of
symmetry information in preference to the above space-group names.
They are only intended as comments.
;
_olex2_refinement_description
;
1. Fixed Uiso
 At 1.2 times of:
  All C(H) groups, All C(H,H) groups
 At 1.5 times of:
  All C(H,H,H) groups
2. Restrained distances
 C13A-C12A \\sim C13-C12
 with sigma of 0.02
3. Uiso/Uaniso restraints and constraints
Uanis(C12) = Uanis(C13) = Uanis(C12A)
4. Others
 Sof(C14A)=Sof(H14C)=Sof(H14D)=Sof(C15A)=Sof(H15C)=Sof(H15D)=1-FVAR(1)
 Sof(C14)=Sof(H14A)=Sof(H14B)=Sof(C15)=Sof(H15A)=Sof(H15B)=FVAR(1)
 Fixed Sof: C12(0.5) H12A(0.5) H12B(0.5) C13(0.5) H13A(0.5) H13B(0.5)
 H13C(0.5) C12A(0.5) H12C(0.5) H12D(0.5) C13A(0.5) H13D(0.5) H13E(0.5) H13F(0.5)
5.a Secondary CH2 refined with riding coordinates:
 C14(H14A,H14B), C15(H15A,H15B), C14A(H14C,H14D), C15A(H15C,H15D), C12(H12A,
 H12B), C12A(H12C,H12D)
5.b Aromatic/amide H refined with riding coordinates:
 C7(H7), C5(H5), C3(H3), C9(H9), C10(H10)
5.c Idealised Me refined as rotating group:
 C13(H13A,H13B,H13C), C13A(H13D,H13E,H13F)
;
_olex2_submission_special_instructions 'No special instructions were received'

loop_
_space_group_symop_operation_xyz
'x, y, z'
'-x, y, -z+1/2'
'x+1/2, y+1/2, z'
'-x+1/2, y+1/2, -z+1/2'
'-x, -y, -z'
'x, -y, z-1/2'
'-x+1/2, -y+1/2, -z'
'x+1/2, -y+1/2, z-1/2'

loop_
_atom_site_label
_atom_site_type_symbol
_atom_site_fract_x
_atom_site_fract_y
_atom_site_fract_z
_atom_site_U_iso_or_equiv
_atom_site_adp_type
_atom_site_occupancy
_atom_site_site_symmetry_order
_atom_site_calc_flag
_atom_site_refinement_flags_posn
_atom_site_refinement_flags_adp
_atom_site_refinement_flags_occupancy
_atom_site_disorder_assembly
_atom_site_disorder_group
Zn1 Zn 0.29215(4) 0.86856(10) 0.03336(7) 0.0137(3) Uani 1 1 d . . . . .
O1 O 0.3313(3) 0.7645(8) 0.1645(5) 0.0386(19) Uani 1 1 d . . . . .
O3 O 0.2666(3) 0.4245(8) 0.4299(6) 0.0344(17) Uani 1 1 d . . . . .
O2 O 0.2645(3) 0.6073(8) 0.1140(5) 0.0348(18) Uani 1 1 d . . . . .
O4 O 0.3324(3) 0.2637(8) 0.4879(6) 0.0390(19) Uani 1 1 d . . . . .
N1 N 0.4875(3) 0.5272(9) 0.4594(6) 0.0273(19) Uani 1 1 d . . . . .
C7 C 0.3134(3) 0.5206(9) 0.3130(6) 0.0174(18) Uani 1 1 d . . . . .
H7 H 0.2746 0.5208 0.2793 0.021 Uiso 1 1 calc R . . . .
C6 C 0.3423(3) 0.4489(9) 0.4016(6) 0.0178(18) Uani 1 1 d . . . . .
C5 C 0.3997(4) 0.4463(9) 0.4508(6) 0.0203(19) Uani 1 1 d . . . . .
H5 H 0.4194 0.3955 0.5085 0.024 Uiso 1 1 calc R . . . .
N2 N 0.3383(4) 1.0364(9) 0.0548(6) 0.032(2) Uani 1 1 d . . . . .
C1 C 0.3096(4) 0.6612(9) 0.1767(6) 0.0206(19) Uani 1 1 d . . . . .
C2 C 0.3409(4) 0.5905(9) 0.2750(6) 0.0185(18) Uani 1 1 d . . . . .
C3 C 0.3983(3) 0.5937(9) 0.3266(6) 0.0188(19) Uani 1 1 d . . . . .
H3 H 0.4173 0.6455 0.3029 0.023 Uiso 1 1 calc R . . . .
C8 C 0.3106(4) 0.3713(11) 0.4427(6) 0.026(2) Uani 1 1 d . . . . .
C4 C 0.4278(3) 0.5209(10) 0.4132(6) 0.0198(19) Uani 1 1 d . . . . .
N3 N 0.3889(5) 1.2196(12) 0.1111(8) 0.064(4) Uani 1 1 d . . . . .
C11 C 0.3582(6) 1.1265(14) 0.1249(9) 0.058(4) Uani 1 1 d . . . . .
C9 C 0.3561(8) 1.0755(16) -0.0083(11) 0.076(5) Uani 1 1 d . . . . .
H9 H 0.3483 1.0300 -0.0662 0.091 Uiso 1 1 calc R . . . .
C10 C 0.3864(8) 1.1889(17) 0.0247(12) 0.082(6) Uani 1 1 d . . . . .
H10 H 0.4026 1.2373 -0.0059 0.099 Uiso 1 1 calc R . . . .
I1 I 0.5070(6) 0.8932(15) 0.4611(15) 0.245(13) Uani 0.192(8) 1 d . . . . .
I2 I 0.5473(6) 0.818(2) 0.3327(11) 0.147(10) Uani 0.116(6) 1 d . . . . .
C14 C 0.4041(12) 1.359(2) 0.1621(19) 0.050(7) Uani 0.55(3) 1 d . . . A 1
H14A H 0.3830 1.4305 0.1152 0.060 Uiso 0.55(3) 1 calc R . . A 1
H14B H 0.3956 1.3616 0.2155 0.060 Uiso 0.55(3) 1 calc R . . A 1
C15 C 0.4654(10) 1.380(3) 0.2020(19) 0.056(8) Uani 0.55(3) 1 d . . . A 1
H15A H 0.4640 1.4717 0.1777 0.067 Uiso 0.55(3) 1 calc R . . A 1
H15B H 0.4698 1.3229 0.1555 0.067 Uiso 0.55(3) 1 calc R . . A 1
C14A C 0.4358(12) 1.309(3) 0.182(2) 0.046(8) Uani 0.45(3) 1 d . . . A 2
H14C H 0.4241 1.3428 0.2278 0.055 Uiso 0.45(3) 1 calc R . . A 2
H14D H 0.4350 1.3876 0.1437 0.055 Uiso 0.45(3) 1 calc R . . A 2
C15A C 0.5000 1.273(2) 0.2500 0.092(13) Uani 0.90(5) 2 d S T P A 2
H15C H 0.4965 1.2122 0.2956 0.111 Uiso 0.45(3) 1 calc R . . A 2
H15D H 0.5035 1.2122 0.2044 0.111 Uiso 0.45(3) 1 calc R . . A 2
C12 C 0.364(3) 1.097(6) 0.224(5) 0.138(19) Uani 0.5 1 d D . . B 1
H12A H 0.3563 1.0025 0.2310 0.166 Uiso 0.5 1 calc R . . B 1
H12B H 0.4003 1.1226 0.2783 0.166 Uiso 0.5 1 calc R . . B 1
C13 C 0.319(3) 1.190(5) 0.215(4) 0.138(19) Uani 0.5 1 d D . . B 1
H13A H 0.2836 1.1603 0.1614 0.207 Uiso 0.5 1 calc GR . . B 1
H13B H 0.3263 1.2813 0.2016 0.207 Uiso 0.5 1 calc GR . . B 1
H13C H 0.3177 1.1896 0.2753 0.207 Uiso 0.5 1 calc GR . . B 1
C12A C 0.329(3) 1.154(6) 0.186(6) 0.138(19) Uani 0.5 1 d D . . B 2
H12C H 0.3196 1.0658 0.2018 0.166 Uiso 0.5 1 calc R . . B 2
H12D H 0.3570 1.1940 0.2482 0.166 Uiso 0.5 1 calc R . . B 2
C13A C 0.2780(19) 1.242(5) 0.144(4) 0.115(19) Uani 0.5 1 d D . . B 2
H13D H 0.2490 1.2012 0.0849 0.172 Uiso 0.5 1 calc GR . . B 2
H13E H 0.2866 1.3306 0.1292 0.172 Uiso 0.5 1 calc GR . . B 2
H13F H 0.2658 1.2507 0.1919 0.172 Uiso 0.5 1 calc GR . . B 2

loop_
_atom_site_aniso_label
_atom_site_aniso_U_11
_atom_site_aniso_U_22
_atom_site_aniso_U_33
_atom_site_aniso_U_23
_atom_site_aniso_U_13
_atom_site_aniso_U_12
Zn1 0.0107(5) 0.0165(5) 0.0136(5) 0.0005(4) 0.0059(4) 0.0008(4)
O1 0.028(4) 0.047(5) 0.026(4) 0.025(3) 0.002(3) -0.002(3)
O3 0.024(4) 0.044(4) 0.051(5) 0.010(4) 0.030(3) 0.002(3)
O2 0.031(4) 0.041(4) 0.017(3) 0.008(3) 0.001(3) -0.002(3)
O4 0.025(4) 0.044(5) 0.053(5) 0.028(4) 0.023(4) -0.002(3)
N1 0.016(4) 0.042(5) 0.022(4) 0.013(4) 0.008(3) 0.001(3)
C7 0.008(4) 0.027(5) 0.019(4) 0.002(4) 0.008(3) -0.002(3)
C6 0.015(4) 0.025(5) 0.016(4) 0.003(4) 0.010(3) -0.001(4)
C5 0.015(4) 0.025(5) 0.020(4) 0.006(4) 0.009(4) 0.004(4)
N2 0.033(5) 0.026(4) 0.031(5) -0.004(4) 0.012(4) -0.013(4)
C1 0.017(4) 0.029(5) 0.017(4) 0.005(4) 0.009(4) 0.008(4)
C2 0.017(4) 0.023(4) 0.016(4) 0.002(3) 0.008(3) 0.003(3)
C3 0.014(4) 0.031(5) 0.017(4) 0.007(4) 0.012(3) 0.000(3)
C8 0.021(4) 0.034(5) 0.017(4) 0.001(4) 0.005(4) -0.009(4)
C4 0.010(4) 0.033(5) 0.019(4) 0.007(4) 0.009(3) -0.001(4)
N3 0.089(9) 0.052(7) 0.050(7) -0.014(5) 0.033(7) -0.048(7)
C11 0.084(10) 0.045(7) 0.044(7) -0.011(6) 0.031(7) -0.038(7)
C9 0.122(14) 0.073(10) 0.064(9) -0.022(8) 0.070(10) -0.060(10)
C10 0.118(15) 0.074(11) 0.075(11) -0.009(9) 0.064(11) -0.061(11)
I1 0.172(14) 0.157(13) 0.38(3) -0.137(15) 0.116(15) -0.028(10)
I2 0.076(9) 0.22(2) 0.107(12) 0.010(11) 0.014(7) -0.051(10)
C14 0.059(17) 0.024(11) 0.059(15) -0.011(11) 0.023(13) -0.005(12)
C15 0.057(16) 0.028(13) 0.073(17) 0.004(12) 0.024(13) 0.008(12)
C14A 0.035(17) 0.016(13) 0.08(2) -0.012(13) 0.026(16) -0.016(13)
C15A 0.051(15) 0.027(11) 0.19(3) 0.000 0.050(19) 0.000
C12 0.24(5) 0.11(3) 0.14(4) -0.09(3) 0.16(4) -0.12(3)
C13 0.24(5) 0.11(3) 0.14(4) -0.09(3) 0.16(4) -0.12(3)
C12A 0.24(5) 0.11(3) 0.14(4) -0.09(3) 0.16(4) -0.12(3)
C13A 0.10(3) 0.09(3) 0.15(5) -0.02(3) 0.06(3) 0.05(3)

loop_
_atom_type_symbol
_atom_type_description
_atom_type_scat_dispersion_real
_atom_type_scat_dispersion_imag
_atom_type_scat_source
C C 0.0033 0.0016 'International Tables Vol C Tables 4.2.6.8 and 6.1.1.4'
H H 0.0000 0.0000 'International Tables Vol C Tables 4.2.6.8 and 6.1.1.4'
I I -0.4742 1.8119 'International Tables Vol C Tables 4.2.6.8 and 6.1.1.4'
N N 0.0061 0.0033 'International Tables Vol C Tables 4.2.6.8 and 6.1.1.4'
O O 0.0106 0.0060 'International Tables Vol C Tables 4.2.6.8 and 6.1.1.4'
Zn Zn 0.2839 1.4301 'International Tables Vol C Tables 4.2.6.8 and 6.1.1.4'

loop_
_geom_angle_atom_site_label_1
_geom_angle_atom_site_label_2
_geom_angle_atom_site_label_3
_geom_angle
_geom_angle_site_symmetry_1
_geom_angle_site_symmetry_3
_geom_angle_publ_flag
O1 Zn1 Zn1 84.0(2) . 7_565 ?
O1 Zn1 O2 154.9(3) . 7_565 ?
O1 Zn1 O4 85.4(3) . 6_565 ?
O3 Zn1 Zn1 74.0(2) 4 7_565 ?
O3 Zn1 O1 87.4(3) 4 . ?
O3 Zn1 O2 90.7(3) 4 7_565 ?
O3 Zn1 O4 155.2(3) 4 6_565 ?
O2 Zn1 Zn1 71.4(2) 7_565 7_565 ?
O2 Zn1 O4 86.0(3) 7_565 6_565 ?
O4 Zn1 Zn1 81.7(2) 6_565 7_565 ?
N2 Zn1 Zn1 170.5(3) . 7_565 ?
N2 Zn1 O1 105.4(3) . . ?
N2 Zn1 O3 105.1(3) . 4 ?
N2 Zn1 O2 99.2(3) . 7_565 ?
N2 Zn1 O4 99.7(3) . 6_565 ?
C1 O1 Zn1 120.3(6) . . ?
C8 O3 Zn1 133.6(7) . 4_545 ?
C1 O2 Zn1 137.0(6) . 7_565 ?
C8 O4 Zn1 122.5(6) . 6_566 ?
N1 N1 C4 114.6(9) 5_666 . ?
C2 C7 C6 121.0(8) . . ?
C7 C6 C8 120.1(7) . . ?
C5 C6 C7 119.8(8) . . ?
C5 C6 C8 120.1(8) . . ?
C6 C5 C4 119.0(8) . . ?
C11 N2 Zn1 132.0(8) . . ?
C11 N2 C9 105.2(10) . . ?
C9 N2 Zn1 122.7(8) . . ?
O1 C1 O2 126.5(8) . . ?
O1 C1 C2 117.1(8) . . ?
O2 C1 C2 116.4(8) . . ?
C7 C2 C1 120.8(8) . . ?
C7 C2 C3 119.3(8) . . ?
C3 C2 C1 119.8(8) . . ?
C2 C3 C4 120.6(8) . . ?
O3 C8 O4 127.3(9) . . ?
O3 C8 C6 116.4(9) . . ?
O4 C8 C6 116.3(8) . . ?
C5 C4 N1 123.7(8) . . ?
C3 C4 N1 116.2(7) . . ?
C3 C4 C5 120.1(8) . . ?
C11 N3 C10 106.7(11) . . ?
C11 N3 C14 124.0(15) . . ?
C11 N3 C14A 131.7(16) . . ?
C10 N3 C14 125.6(14) . . ?
C10 N3 C14A 117.8(17) . . ?
N2 C11 N3 111.7(11) . . ?
N2 C11 C12 121(2) . . ?
N2 C11 C12A 120(3) . . ?
N3 C11 C12 123(3) . . ?
N3 C11 C12A 123(2) . . ?
C10 C9 N2 110.0(13) . . ?
C9 C10 N3 106.4(12) . . ?
I1 I1 I2 139.2(13) 5_676 . ?
I2 I2 I1 98.3(9) 2_655 . ?
C15 C14 N3 107(2) . . ?
C14 C15 C15 152(3) . 2_655 ?
N3 C14A C15A 129(2) . . ?
C14A C15A C14A 154(2) 2_655 . ?
C13 C12 C11 97(5) . . ?
C13A C12A C11 120(6) . . ?

loop_
_geom_bond_atom_site_label_1
_geom_bond_atom_site_label_2
_geom_bond_distance
_geom_bond_site_symmetry_2
_geom_bond_publ_flag
Zn1 Zn1 3.0844(19) 7_565 ?
Zn1 O1 2.047(6) . ?
Zn1 O3 2.047(6) 4 ?
Zn1 O2 2.050(6) 7_565 ?
Zn1 O4 2.051(6) 6_565 ?
Zn1 N2 2.007(8) . ?
O1 C1 1.240(11) . ?
O3 Zn1 2.047(6) 4_545 ?
O3 C8 1.243(12) . ?
O2 Zn1 2.050(6) 7_565 ?
O2 C1 1.256(11) . ?
O4 Zn1 2.051(6) 6_566 ?
O4 C8 1.247(12) . ?
N1 N1 1.222(15) 5_666 ?
N1 C4 1.436(11) . ?
C7 C6 1.394(12) . ?
C7 C2 1.359(12) . ?
C6 C5 1.377(12) . ?
C6 C8 1.523(12) . ?
C5 C4 1.391(12) . ?
N2 C11 1.295(14) . ?
N2 C9 1.356(15) . ?
C1 C2 1.503(11) . ?
C2 C3 1.376(12) . ?
C3 C4 1.380(12) . ?
N3 C11 1.335(16) . ?
N3 C10 1.347(19) . ?
N3 C14 1.53(2) . ?
N3 C14A 1.50(3) . ?
C11 C12 1.50(7) . ?
C11 C12A 1.54(6) . ?
C9 C10 1.333(19) . ?
I1 I1 2.54(2) 5_676 ?
I1 I2 2.83(3) . ?
I2 I2 2.60(3) 2_655 ?
C14 C15 1.50(4) . ?
C15 C15 1.75(5) 2_655 ?
C14A C15A 1.59(3) . ?
C15A C14A 1.59(3) 2_655 ?
C12 C13 1.49(7) . ?
C12A C13A 1.51(7) . ?

loop_
_geom_torsion_atom_site_label_1
_geom_torsion_atom_site_label_2
_geom_torsion_atom_site_label_3
_geom_torsion_atom_site_label_4
_geom_torsion
_geom_torsion_site_symmetry_1
_geom_torsion_site_symmetry_2
_geom_torsion_site_symmetry_3
_geom_torsion_site_symmetry_4
_geom_torsion_publ_flag
Zn1 O1 C1 O2 1.9(14) . . . . ?
Zn1 O1 C1 C2 180.0(6) . . . . ?
Zn1 O3 C8 O4 -3.0(17) 4_545 . . . ?
Zn1 O3 C8 C6 179.4(6) 4_545 . . . ?
Zn1 O2 C1 O1 7.8(16) 7_565 . . . ?
Zn1 O2 C1 C2 -170.3(7) 7_565 . . . ?
Zn1 O4 C8 O3 10.5(15) 6_566 . . . ?
Zn1 O4 C8 C6 -171.9(6) 6_566 . . . ?
Zn1 N2 C11 N3 177.5(9) . . . . ?
Zn1 N2 C11 C12 19(4) . . . . ?
Zn1 N2 C11 C12A -26(4) . . . . ?
Zn1 N2 C9 C10 -179.1(12) . . . . ?
O1 C1 C2 C7 150.3(9) . . . . ?
O1 C1 C2 C3 -31.1(13) . . . . ?
O2 C1 C2 C7 -31.4(13) . . . . ?
O2 C1 C2 C3 147.2(9) . . . . ?
N1 N1 C4 C5 -7.1(17) 5_666 . . . ?
N1 N1 C4 C3 173.3(11) 5_666 . . . ?
C7 C6 C5 C4 2.8(14) . . . . ?
C7 C6 C8 O3 -36.0(13) . . . . ?
C7 C6 C8 O4 146.2(9) . . . . ?
C7 C2 C3 C4 3.6(14) . . . . ?
C6 C7 C2 C1 176.5(8) . . . . ?
C6 C7 C2 C3 -2.1(14) . . . . ?
C6 C5 C4 N1 179.0(9) . . . . ?
C6 C5 C4 C3 -1.4(14) . . . . ?
C5 C6 C8 O3 145.2(9) . . . . ?
C5 C6 C8 O4 -32.6(13) . . . . ?
N2 C11 C12 C13 -110(3) . . . . ?
N2 C11 C12A C13A -79(4) . . . . ?
N2 C9 C10 N3 2(2) . . . . ?
C1 C2 C3 C4 -175.1(8) . . . . ?
C2 C7 C6 C5 -1.1(14) . . . . ?
C2 C7 C6 C8 -179.9(9) . . . . ?
C2 C3 C4 N1 177.8(9) . . . . ?
C2 C3 C4 C5 -1.9(14) . . . . ?
C8 C6 C5 C4 -178.3(9) . . . . ?
N3 C11 C12 C13 94(4) . . . . ?
N3 C11 C12A C13A 74(5) . . . . ?
N3 C14 C15 C15 -101(3) . . . 2_655 ?
N3 C14A C15A C14A 163(3) . . . 2_655 ?
C11 N2 C9 C10 0(2) . . . . ?
C11 N3 C10 C9 -2(2) . . . . ?
C11 N3 C14 C15 133(2) . . . . ?
C11 N3 C14A C15A 81(4) . . . . ?
C9 N2 C11 N3 -1.4(18) . . . . ?
C9 N2 C11 C12 -160(3) . . . . ?
C9 N2 C11 C12A 155(4) . . . . ?
C10 N3 C11 N2 2(2) . . . . ?
C10 N3 C11 C12 160(3) . . . . ?
C10 N3 C11 C12A -153(4) . . . . ?
C10 N3 C14 C15 -72(3) . . . . ?
C10 N3 C14A C15A -74(3) . . . . ?
C14 N3 C11 N2 161.8(17) . . . . ?
C14 N3 C11 C12 -40(4) . . . . ?
C14 N3 C10 C9 -161(2) . . . . ?
C14A N3 C11 N2 -155(2) . . . . ?
C14A N3 C11 C12A 50(5) . . . . ?
C14A N3 C10 C9 158(2) . . . . ?
